data_2207409
loop_
_publ_author_name
'Kong, Li-Li'
'Huo, Li-Hua'
'Gao, Shan'
'Zhao, Jing-Gui'

_publ_section_title
Tetrakis(\m-phenylacetato-\k^2^<i>O</i>:<i>O</i>')bis[(<i>N</i>,<i>N</i>-dimethylformamide-\k<i>O</i>)copper(II)]
_journal_coeditor_code XU6068
_journal_issue 11
_journal_name_full 'Acta Crystallographica Section E'
_journal_page_first m2289
_journal_page_last m2290
_journal_paper_doi 10.1107/S1600536805032150
_journal_volume 61
_journal_year 2005
_chemical_formula_iupac '[Cu2 (C8 H7 O2)4 (C3 H7 N O)2]'
_chemical_formula_moiety 'C38 H42 Cu2 N2 O10'
_chemical_formula_sum 'C38 H42 Cu2 N2 O10'
_chemical_formula_weight 813.84
_chemical_name_systematic Tetrakis(\m-phenylacetato-\k^2^O:O')bis[(N,N-dimethylformamide-\kO)copper(II)]
_space_group_IT_number 14
_symmetry_cell_setting monoclinic
_symmetry_space_group_name_Hall '-P 2yn'
_symmetry_space_group_name_H-M 'P 1 21/n 1'
_atom_sites_solution_hydrogens geom
_atom_sites_solution_primary direct
_atom_sites_solution_secondary difmap
_cell_angle_alpha 90.00
_cell_angle_beta 107.95(3)
_cell_angle_gamma 90.00
_cell_formula_units_Z 4
_cell_length_a 14.291(3)
_cell_length_b 17.569(4)
_cell_length_c 15.791(3)
_cell_measurement_reflns_used 34692
_cell_measurement_temperature 295(2)
_cell_measurement_theta_max 27.5
_cell_measurement_theta_min 3.0
_cell_volume 3771.8(15)
_computing_cell_refinement 'RAPID AUTO'
_computing_data_collection 'RAPID AUTO (Rigaku, 1998)'
_computing_data_reduction 'CrystalStructure (Rigaku/MSC, 2002)'
_computing_molecular_graphics 'ORTEPII (Johnson, 1976)'
_computing_publication_material SHELXL97
_computing_structure_refinement 'SHELXL97 (Sheldrick, 1997)'
_computing_structure_solution 'SHELXS97 (Sheldrick, 1997)'
_diffrn_ambient_temperature 295(2)
_diffrn_detector_area_resol_mean 10
_diffrn_measured_fraction_theta_full 0.99
_diffrn_measured_fraction_theta_max 0.99
_diffrn_measurement_device_type 'Rigaku R-AXIS RAPID'
_diffrn_measurement_method \w
_diffrn_radiation_monochromator graphite
_diffrn_radiation_source 'fine-focus sealed tube'
_diffrn_radiation_type MoK\a
_diffrn_radiation_wavelength 0.71073
_diffrn_reflns_av_R_equivalents 0.058
_diffrn_reflns_av_sigmaI/netI 0.051
_diffrn_reflns_limit_h_max 18
_diffrn_reflns_limit_h_min -17
_diffrn_reflns_limit_k_max 22
_diffrn_reflns_limit_k_min -22
_diffrn_reflns_limit_l_max 20
_diffrn_reflns_limit_l_min -20
_diffrn_reflns_number 35794
_diffrn_reflns_theta_full 27.5
_diffrn_reflns_theta_max 27.5
_diffrn_reflns_theta_min 3.0
_diffrn_standards_decay_% 0
_diffrn_standards_interval_count 0
_diffrn_standards_interval_time 0
_diffrn_standards_number 0
_exptl_absorpt_coefficient_mu 1.186
_exptl_absorpt_correction_T_max 0.815
_exptl_absorpt_correction_T_min 0.636
_exptl_absorpt_correction_type multi-scan
_exptl_absorpt_process_details '(ABSCOR; Higashi, 1995)'
_exptl_crystal_colour blue
_exptl_crystal_density_diffrn 1.433
_exptl_crystal_density_method 'not measured'
_exptl_crystal_description prism
_exptl_crystal_F_000 1688
_exptl_crystal_size_max 0.42
_exptl_crystal_size_mid 0.31
_exptl_crystal_size_min 0.18
_refine_diff_density_max 0.51
_refine_diff_density_min -0.29
_refine_ls_extinction_method none
_refine_ls_goodness_of_fit_ref 1.045
_refine_ls_hydrogen_treatment constr
_refine_ls_matrix_type full
_refine_ls_number_parameters 473
_refine_ls_number_reflns 8596
_refine_ls_number_restraints 0
_refine_ls_restrained_S_all 1.045
_refine_ls_R_factor_all 0.064
_refine_ls_R_factor_gt 0.043
_refine_ls_shift/su_max 0.001
_refine_ls_shift/su_mean 0.000
_refine_ls_structure_factor_coef Fsqd
_refine_ls_weighting_details 'calc w = 1/[\s^2^(Fo^2^)+(0.0605P)^2^] where P=(Fo^2^+2Fc^2^)/3'
_refine_ls_weighting_scheme calc
_refine_ls_wR_factor_gt 0.103
_refine_ls_wR_factor_ref 0.114
_reflns_number_gt 6302
_reflns_number_total 8596
_reflns_threshold_expression I>2\s(I)
_cod_data_source_file xu6068.cif
_cod_data_source_block I
_cod_original_cell_volume 3771.7(15)
_cod_original_sg_symbol_H-M 'P 21/n'
_cod_database_code 2207409
_cod_database_fobs_code 2207409

loop_
_symmetry_equiv_pos_as_xyz
'x, y, z'
'-x+1/2, y+1/2, -z+1/2'
'-x, -y, -z'
'x-1/2, -y-1/2, z-1/2'

loop_
_atom_site_label
_atom_site_fract_x
_atom_site_fract_y
_atom_site_fract_z
_atom_site_U_iso_or_equiv
_atom_site_adp_type
_atom_site_calc_flag
_atom_site_refinement_flags
_atom_site_occupancy
_atom_site_type_symbol
Cu1 0.497788(19) 0.574370(16) 0.511441(17) 0.03829(10) Uani d . 1 Cu
Cu2 0.97899(2) 0.497977(14) 0.413011(17) 0.03428(9) Uani d . 1 Cu
O1 0.37237(13) 0.57093(10) 0.41522(11) 0.0509(4) Uani d . 1 O
O2 0.37429(13) 0.44490(11) 0.39688(12) 0.0569(5) Uani d . 1 O
O3 0.43085(13) 0.54261(10) 0.59805(11) 0.0492(4) Uani d . 1 O
O4 0.43474(13) 0.41718(10) 0.57863(12) 0.0535(4) Uani d . 1 O
O5 0.88654(12) 0.58054(9) 0.41186(11) 0.0481(4) Uani d . 1 O
O6 0.92088(13) 0.58323(9) 0.55919(11) 0.0512(4) Uani d . 1 O
O7 1.08309(12) 0.57367(9) 0.42903(11) 0.0481(4) Uani d . 1 O
O8 1.12007(13) 0.57733(10) 0.57700(11) 0.0524(4) Uani d . 1 O
O9 0.50020(14) 0.69287(10) 0.55525(11) 0.0530(4) Uani d . 1 O
O10 0.94822(14) 0.47746(10) 0.27213(11) 0.0517(4) Uani d . 1 O
N1 0.53690(16) 0.76952(12) 0.67616(14) 0.0546(5) Uani d . 1 N
N2 0.91959(17) 0.38631(14) 0.16610(14) 0.0591(6) Uani d . 1 N
C1 0.33644(18) 0.50958(15) 0.37824(16) 0.0452(6) Uani d . 1 C
C2 0.23712(19) 0.51564(17) 0.30678(18) 0.0569(7) Uani d . 1 C
C3 0.21685(16) 0.45633(15) 0.23500(16) 0.0455(6) Uani d . 1 C
C4 0.2287(2) 0.47139(18) 0.15323(19) 0.0594(7) Uani d . 1 C
C5 0.2105(3) 0.4164(2) 0.0874(2) 0.0746(9) Uani d . 1 C
C6 0.1815(2) 0.3455(2) 0.1018(2) 0.0824(10) Uani d . 1 C
C7 0.1691(3) 0.3294(2) 0.1822(3) 0.0901(11) Uani d . 1 C
C8 0.1855(2) 0.38396(19) 0.2472(2) 0.0717(9) Uani d . 1 C
C9 0.41372(17) 0.47575(15) 0.61507(15) 0.0410(5) Uani d . 1 C
C10 0.36085(18) 0.46227(16) 0.68315(16) 0.0490(6) Uani d . 1 C
C11 0.39440(19) 0.51024(13) 0.76655(16) 0.0418(5) Uani d . 1 C
C12 0.4921(2) 0.52791(19) 0.8061(2) 0.0630(7) Uani d . 1 C
C13 0.5215(3) 0.5677(2) 0.8853(2) 0.0883(11) Uani d . 1 C
C14 0.4542(3) 0.5898(2) 0.9251(2) 0.0941(12) Uani d . 1 C
C15 0.3573(3) 0.5736(2) 0.8869(2) 0.0829(10) Uani d . 1 C
C16 0.3272(2) 0.53394(17) 0.8073(2) 0.0600(7) Uani d . 1 C
C17 0.5753(3) 0.7763(2) 0.7724(2) 0.0831(10) Uani d . 1 C
C18 0.5032(3) 0.83763(17) 0.6263(2) 0.0834(10) Uani d . 1 C
C19 0.5307(2) 0.70298(15) 0.63599(18) 0.0543(6) Uani d . 1 C
C20 0.87769(17) 0.60719(13) 0.48263(16) 0.0404(5) Uani d . 1 C
C21 0.80627(19) 0.67191(15) 0.47338(17) 0.0542(6) Uani d . 1 C
C22 0.83293(17) 0.72966(13) 0.54742(16) 0.0432(5) Uani d . 1 C
C23 0.9271(2) 0.75778(15) 0.58063(19) 0.0570(7) Uani d . 1 C
C24 0.9504(2) 0.81083(17) 0.6484(2) 0.0726(9) Uani d . 1 C
C25 0.8807(3) 0.83638(18) 0.6837(2) 0.0785(9) Uani d . 1 C
C26 0.7863(3) 0.80964(18) 0.6502(2) 0.0736(9) Uani d . 1 C
C27 0.7627(2) 0.75633(15) 0.58260(18) 0.0544(7) Uani d . 1 C
C28 1.13198(17) 0.59721(13) 0.50498(15) 0.0390(5) Uani d . 1 C
C29 1.21402(19) 0.65304(14) 0.50843(17) 0.0483(6) Uani d . 1 C
C30 1.23100(16) 0.71385(13) 0.57853(15) 0.0394(5) Uani d . 1 C
C31 1.1891(2) 0.78444(15) 0.55946(19) 0.0553(6) Uani d . 1 C
C32 1.2075(2) 0.84116(17) 0.6226(2) 0.0717(9) Uani d . 1 C
C33 1.2676(2) 0.82774(19) 0.7067(2) 0.0695(9) Uani d . 1 C
C34 1.3083(2) 0.7574(2) 0.7274(2) 0.0730(9) Uani d . 1 C
C35 1.2913(2) 0.70066(16) 0.66416(18) 0.0582(7) Uani d . 1 C
C36 0.9026(3) 0.3069(2) 0.1433(2) 0.0952(12) Uani d . 1 C
C37 0.9222(3) 0.4390(2) 0.0972(2) 0.0912(11) Uani d . 1 C
C38 0.93405(19) 0.41085(16) 0.24806(17) 0.0536(6) Uani d . 1 C
H2A 0.1860 0.5127 0.3353 0.068 Uiso calc R 1 H
H2B 0.2325 0.5654 0.2792 0.068 Uiso calc R 1 H
H4 0.2493 0.5195 0.1421 0.071 Uiso calc R 1 H
H5 0.2183 0.4282 0.0326 0.090 Uiso calc R 1 H
H6 0.1704 0.3084 0.0578 0.099 Uiso calc R 1 H
H7 0.1491 0.2809 0.1929 0.108 Uiso calc R 1 H
H8 0.1754 0.3719 0.3011 0.086 Uiso calc R 1 H
H10A 0.3685 0.4091 0.7004 0.059 Uiso calc R 1 H
H10B 0.2912 0.4714 0.6549 0.059 Uiso calc R 1 H
H12 0.5386 0.5130 0.7792 0.076 Uiso calc R 1 H
H13 0.5876 0.5793 0.9115 0.106 Uiso calc R 1 H
H14 0.4745 0.6161 0.9788 0.113 Uiso calc R 1 H
H15 0.3113 0.5891 0.9141 0.099 Uiso calc R 1 H
H16 0.2608 0.5232 0.7812 0.072 Uiso calc R 1 H
H17A 0.5842 0.7264 0.7986 0.125 Uiso calc R 1 H
H17B 0.5297 0.8045 0.7939 0.125 Uiso calc R 1 H
H17C 0.6373 0.8023 0.7883 0.125 Uiso calc R 1 H
H18A 0.4929 0.8279 0.5642 0.125 Uiso calc R 1 H
H18B 0.5516 0.8770 0.6464 0.125 Uiso calc R 1 H
H18C 0.4425 0.8536 0.6347 0.125 Uiso calc R 1 H
H19 0.5512 0.6603 0.6718 0.065 Uiso calc R 1 H
H21A 0.7423 0.6508 0.4694 0.065 Uiso calc R 1 H
H21B 0.8000 0.6980 0.4178 0.065 Uiso calc R 1 H
H23 0.9756 0.7408 0.5571 0.068 Uiso calc R 1 H
H24 1.0144 0.8292 0.6701 0.087 Uiso calc R 1 H
H25 0.8968 0.8715 0.7300 0.094 Uiso calc R 1 H
H26 0.7378 0.8275 0.6731 0.088 Uiso calc R 1 H
H27 0.6985 0.7383 0.5608 0.065 Uiso calc R 1 H
H29A 1.2746 0.6246 0.5182 0.058 Uiso calc R 1 H
H29B 1.1996 0.6776 0.4508 0.058 Uiso calc R 1 H
H30 1.1472 0.7943 0.5025 0.066 Uiso calc R 1 H
H32 1.1788 0.8888 0.6078 0.086 Uiso calc R 1 H
H33 1.2807 0.8661 0.7494 0.083 Uiso calc R 1 H
H34 1.3482 0.7475 0.7851 0.088 Uiso calc R 1 H
H35 1.3207 0.6532 0.6792 0.070 Uiso calc R 1 H
H36A 0.9043 0.2783 0.1955 0.143 Uiso calc R 1 H
H36B 0.9528 0.2885 0.1198 0.143 Uiso calc R 1 H
H36C 0.8394 0.3010 0.0993 0.143 Uiso calc R 1 H
H37A 0.9239 0.4901 0.1191 0.137 Uiso calc R 1 H
H37B 0.8646 0.4323 0.0468 0.137 Uiso calc R 1 H
H37C 0.9799 0.4297 0.0798 0.137 Uiso calc R 1 H
H38 0.9335 0.3748 0.2911 0.064 Uiso calc R 1 H

loop_
_atom_site_aniso_label
_atom_site_aniso_U_11
_atom_site_aniso_U_22
_atom_site_aniso_U_33
_atom_site_aniso_U_12
_atom_site_aniso_U_13
_atom_site_aniso_U_23
Cu1 0.04045(17) 0.03807(17) 0.03390(15) 0.00232(12) 0.00785(12) -0.00292(11)
Cu2 0.04072(16) 0.03234(16) 0.02752(14) 0.00120(11) 0.00719(12) -0.00264(10)
O1 0.0512(10) 0.0533(11) 0.0420(9) 0.0082(8) 0.0051(8) -0.0021(8)
O2 0.0465(10) 0.0562(11) 0.0542(11) 0.0065(9) -0.0046(8) -0.0083(9)
O3 0.0637(11) 0.0443(10) 0.0445(9) -0.0015(8) 0.0242(9) -0.0003(8)
O4 0.0608(11) 0.0473(10) 0.0591(11) -0.0054(8) 0.0285(10) -0.0017(8)
O5 0.0517(10) 0.0501(10) 0.0376(9) 0.0153(8) 0.0065(8) -0.0028(7)
O6 0.0653(11) 0.0469(10) 0.0385(9) 0.0208(9) 0.0117(9) -0.0004(7)
O7 0.0538(10) 0.0492(10) 0.0410(9) -0.0120(8) 0.0140(8) -0.0049(7)
O8 0.0627(11) 0.0540(11) 0.0410(9) -0.0206(9) 0.0169(9) -0.0069(8)
O9 0.0670(11) 0.0453(10) 0.0431(10) -0.0002(8) 0.0118(9) -0.0063(8)
O10 0.0678(12) 0.0510(10) 0.0320(8) 0.0017(9) 0.0091(8) -0.0063(8)
N1 0.0611(14) 0.0467(12) 0.0514(13) -0.0031(11) 0.0107(11) -0.0121(10)
N2 0.0641(14) 0.0671(15) 0.0393(11) -0.0048(12) 0.0062(11) -0.0147(11)
C1 0.0410(13) 0.0605(17) 0.0331(12) 0.0084(12) 0.0100(11) -0.0014(11)
C2 0.0445(14) 0.078(2) 0.0420(14) 0.0150(13) 0.0045(12) -0.0023(13)
C3 0.0322(12) 0.0590(16) 0.0387(12) 0.0032(11) 0.0013(10) 0.0041(11)
C4 0.0611(17) 0.0649(18) 0.0498(15) -0.0017(15) 0.0137(14) 0.0054(14)
C5 0.083(2) 0.092(3) 0.0429(16) 0.0112(19) 0.0117(16) -0.0052(16)
C6 0.074(2) 0.078(2) 0.071(2) 0.0124(19) -0.0125(18) -0.0206(19)
C7 0.093(3) 0.056(2) 0.096(3) -0.0137(18) -0.007(2) 0.0070(19)
C8 0.0679(19) 0.080(2) 0.0582(18) -0.0101(17) 0.0067(16) 0.0155(16)
C9 0.0365(12) 0.0504(14) 0.0330(11) -0.0038(11) 0.0060(10) -0.0046(10)
C10 0.0472(14) 0.0582(16) 0.0425(13) -0.0089(12) 0.0153(12) -0.0052(11)
C11 0.0464(13) 0.0417(13) 0.0380(12) 0.0024(10) 0.0138(11) 0.0048(9)
C12 0.0477(15) 0.082(2) 0.0553(17) 0.0002(15) 0.0100(14) -0.0157(15)
C13 0.076(2) 0.116(3) 0.065(2) -0.014(2) 0.0104(18) -0.033(2)
C14 0.123(3) 0.100(3) 0.060(2) -0.015(3) 0.028(2) -0.0344(19)
C15 0.107(3) 0.078(2) 0.082(2) 0.008(2) 0.057(2) -0.0158(19)
C16 0.0582(17) 0.0629(18) 0.0646(18) 0.0031(14) 0.0273(15) -0.0022(14)
C17 0.101(3) 0.090(2) 0.0547(18) -0.013(2) 0.0185(18) -0.0226(17)
C18 0.099(3) 0.0539(19) 0.084(2) 0.0097(18) 0.009(2) -0.0116(17)
C19 0.0638(17) 0.0456(15) 0.0520(15) -0.0014(13) 0.0156(14) -0.0043(12)
C20 0.0411(12) 0.0367(12) 0.0403(12) 0.0026(10) 0.0078(11) -0.0040(10)
C21 0.0551(15) 0.0533(16) 0.0476(14) 0.0175(13) 0.0062(12) -0.0038(12)
C22 0.0510(14) 0.0335(12) 0.0446(13) 0.0079(10) 0.0140(11) 0.0044(10)
C23 0.0561(16) 0.0502(15) 0.0684(18) 0.0013(13) 0.0246(14) -0.0036(13)
C24 0.069(2) 0.0540(18) 0.091(2) -0.0145(15) 0.0175(18) -0.0131(16)
C25 0.103(3) 0.0512(18) 0.080(2) -0.0021(18) 0.027(2) -0.0250(16)
C26 0.088(2) 0.0623(19) 0.082(2) 0.0111(17) 0.044(2) -0.0143(17)
C27 0.0554(15) 0.0481(15) 0.0613(17) 0.0064(12) 0.0201(14) -0.0010(12)
C28 0.0457(13) 0.0336(12) 0.0410(12) 0.0000(10) 0.0185(11) -0.0049(9)
C29 0.0541(14) 0.0461(14) 0.0498(14) -0.0079(12) 0.0235(12) -0.0069(11)
C30 0.0401(12) 0.0362(12) 0.0447(12) -0.0041(10) 0.0174(11) -0.0010(10)
C31 0.0604(16) 0.0480(15) 0.0537(15) 0.0076(13) 0.0119(13) 0.0034(12)
C32 0.088(2) 0.0437(16) 0.088(2) 0.0077(15) 0.033(2) -0.0098(15)
C33 0.077(2) 0.070(2) 0.069(2) -0.0173(17) 0.0344(18) -0.0315(17)
C34 0.071(2) 0.097(3) 0.0442(16) -0.0094(19) 0.0071(15) -0.0107(16)
C35 0.0646(17) 0.0528(16) 0.0533(16) 0.0064(14) 0.0125(14) 0.0062(13)
C36 0.124(3) 0.072(2) 0.078(2) -0.010(2) 0.014(2) -0.0353(19)
C37 0.130(3) 0.101(3) 0.0390(16) -0.007(2) 0.0209(19) -0.0054(17)
C38 0.0605(16) 0.0589(17) 0.0364(13) -0.0036(13) 0.0076(12) -0.0069(11)

loop_
_atom_type_symbol
_atom_type_description
_atom_type_scat_dispersion_real
_atom_type_scat_dispersion_imag
_atom_type_scat_source
C C 0.0033 0.0016 'International Tables Vol C Tables 4.2.6.8 and 6.1.1.4'
H H 0.0000 0.0000 'International Tables Vol C Tables 4.2.6.8 and 6.1.1.4'
N N 0.0061 0.0033 'International Tables Vol C Tables 4.2.6.8 and 6.1.1.4'
O O 0.0106 0.0060 'International Tables Vol C Tables 4.2.6.8 and 6.1.1.4'
Cu Cu 0.3201 1.2651 'International Tables Vol C Tables 4.2.6.8 and 6.1.1.4'

loop_
_geom_angle_atom_site_label_1
_geom_angle_atom_site_label_2
_geom_angle_atom_site_label_3
_geom_angle_site_symmetry_1
_geom_angle_site_symmetry_3
_geom_angle
_geom_angle_publ_flag
O4 Cu1 O1 3_666 . 88.65(8) yes
O4 Cu1 O3 3_666 . 167.94(7) yes
O1 Cu1 O3 . . 90.33(8) yes
O4 Cu1 O2 3_666 3_666 89.64(8) yes
O1 Cu1 O2 . 3_666 168.10(8) yes
O3 Cu1 O2 . 3_666 88.88(8) yes
O4 Cu1 O9 3_666 . 101.21(7) yes
O1 Cu1 O9 . . 101.28(7) yes
O3 Cu1 O9 . . 90.78(7) yes
O2 Cu1 O9 3_666 . 90.60(7) yes
O7 Cu2 O5 . . 88.94(8) yes
O7 Cu2 O6 . 3_766 89.56(8) yes
O5 Cu2 O6 . 3_766 168.28(7) yes
O7 Cu2 O8 . 3_766 168.51(7) yes
O5 Cu2 O8 . 3_766 89.94(9) yes
O6 Cu2 O8 3_766 3_766 89.22(8) yes
O7 Cu2 O10 . . 98.75(7) yes
O5 Cu2 O10 . . 101.03(7) yes
O6 Cu2 O10 3_766 . 90.69(7) yes
O8 Cu2 O10 3_766 . 92.69(7) yes
O4 Cu1 Cu1 3_666 3_666 86.42(5) ?
O1 Cu1 Cu1 . 3_666 85.31(5) ?
O3 Cu1 Cu1 . 3_666 81.51(5) ?
O2 Cu1 Cu1 3_666 3_666 82.84(6) ?
O9 Cu1 Cu1 . 3_666 169.94(5) ?
O7 Cu2 Cu2 . 3_766 85.79(5) ?
O5 Cu2 Cu2 . 3_766 85.74(5) ?
O6 Cu2 Cu2 3_766 3_766 82.55(5) ?
O8 Cu2 Cu2 3_766 3_766 82.72(5) ?
O10 Cu2 Cu2 . 3_766 171.85(5) ?
C1 O1 Cu1 . . 122.08(16) ?
C1 O2 Cu1 . 3_666 124.11(17) ?
C9 O3 Cu1 . . 125.79(15) ?
C9 O4 Cu1 . 3_666 120.72(16) ?
C20 O5 Cu2 . . 121.43(15) ?
C20 O6 Cu2 . 3_766 124.58(15) ?
C28 O7 Cu2 . . 121.64(15) ?
C28 O8 Cu2 . 3_766 124.07(15) ?
C19 O9 Cu1 . . 115.58(17) ?
C38 O10 Cu2 . . 116.08(17) ?
C19 N1 C18 . . 120.9(2) ?
C19 N1 C17 . . 121.5(3) ?
C18 N1 C17 . . 117.5(2) ?
C38 N2 C37 . . 120.0(3) ?
C38 N2 C36 . . 121.7(3) ?
C37 N2 C36 . . 118.4(3) ?
O2 C1 O1 . . 125.6(2) ?
O2 C1 C2 . . 118.3(2) ?
O1 C1 C2 . . 116.0(2) ?
C3 C2 C1 . . 115.5(2) ?
C3 C2 H2A . . 108.4 ?
C1 C2 H2A . . 108.4 ?
C3 C2 H2B . . 108.4 ?
C1 C2 H2B . . 108.4 ?
H2A C2 H2B . . 107.5 ?
C4 C3 C8 . . 116.5(3) ?
C4 C3 C2 . . 121.6(3) ?
C8 C3 C2 . . 121.9(3) ?
C3 C4 C5 . . 121.4(3) ?
C3 C4 H4 . . 119.3 ?
C5 C4 H4 . . 119.3 ?
C6 C5 C4 . . 120.8(3) ?
C6 C5 H5 . . 119.6 ?
C4 C5 H5 . . 119.6 ?
C5 C6 C7 . . 118.8(3) ?
C5 C6 H6 . . 120.6 ?
C7 C6 H6 . . 120.6 ?
C6 C7 C8 . . 120.7(3) ?
C6 C7 H7 . . 119.6 ?
C8 C7 H7 . . 119.6 ?
C7 C8 C3 . . 121.8(3) ?
C7 C8 H8 . . 119.1 ?
C3 C8 H8 . . 119.1 ?
O3 C9 O4 . . 125.5(2) ?
O3 C9 C10 . . 118.4(2) ?
O4 C9 C10 . . 116.0(2) ?
C9 C10 C11 . . 116.0(2) ?
C9 C10 H10A . . 108.3 ?
C11 C10 H10A . . 108.3 ?
C9 C10 H10B . . 108.3 ?
C11 C10 H10B . . 108.3 ?
H10A C10 H10B . . 107.4 ?
C16 C11 C12 . . 118.4(3) ?
C16 C11 C10 . . 119.8(2) ?
C12 C11 C10 . . 121.7(2) ?
C11 C12 C13 . . 120.5(3) ?
C11 C12 H12 . . 119.8 ?
C13 C12 H12 . . 119.8 ?
C14 C13 C12 . . 120.2(3) ?
C14 C13 H13 . . 119.9 ?
C12 C13 H13 . . 119.9 ?
C13 C14 C15 . . 120.3(3) ?
C13 C14 H14 . . 119.9 ?
C15 C14 H14 . . 119.9 ?
C14 C15 C16 . . 119.8(3) ?
C14 C15 H15 . . 120.1 ?
C16 C15 H15 . . 120.1 ?
C11 C16 C15 . . 120.8(3) ?
C11 C16 H16 . . 119.6 ?
C15 C16 H16 . . 119.6 ?
N1 C17 H17A . . 109.5 ?
N1 C17 H17B . . 109.5 ?
H17A C17 H17B . . 109.5 ?
N1 C17 H17C . . 109.5 ?
H17A C17 H17C . . 109.5 ?
H17B C17 H17C . . 109.5 ?
N1 C18 H18A . . 109.5 ?
N1 C18 H18B . . 109.5 ?
H18A C18 H18B . . 109.5 ?
N1 C18 H18C . . 109.5 ?
H18A C18 H18C . . 109.5 ?
H18B C18 H18C . . 109.5 ?
O9 C19 N1 . . 125.3(3) ?
O9 C19 H19 . . 117.4 ?
N1 C19 H19 . . 117.4 ?
O6 C20 O5 . . 125.6(2) ?
O6 C20 C21 . . 117.8(2) ?
O5 C20 C21 . . 116.6(2) ?
C20 C21 C22 . . 115.6(2) ?
C20 C21 H21A . . 108.4 ?
C22 C21 H21A . . 108.4 ?
C20 C21 H21B . . 108.4 ?
C22 C21 H21B . . 108.4 ?
H21A C21 H21B . . 107.4 ?
C27 C22 C23 . . 118.3(2) ?
C27 C22 C21 . . 120.2(2) ?
C23 C22 C21 . . 121.4(2) ?
C22 C23 C24 . . 120.8(3) ?
C22 C23 H23 . . 119.6 ?
C24 C23 H23 . . 119.6 ?
C25 C24 C23 . . 120.6(3) ?
C25 C24 H24 . . 119.7 ?
C23 C24 H24 . . 119.7 ?
C24 C25 C26 . . 119.1(3) ?
C24 C25 H25 . . 120.4 ?
C26 C25 H25 . . 120.4 ?
C25 C26 C27 . . 120.5(3) ?
C25 C26 H26 . . 119.8 ?
C27 C26 H26 . . 119.8 ?
C22 C27 C26 . . 120.7(3) ?
C22 C27 H27 . . 119.7 ?
C26 C27 H27 . . 119.7 ?
O8 C28 O7 . . 125.8(2) ?
O8 C28 C29 . . 117.9(2) ?
O7 C28 C29 . . 116.3(2) ?
C30 C29 C28 . . 115.70(19) ?
C30 C29 H29A . . 108.4 ?
C28 C29 H29A . . 108.4 ?
C30 C29 H29B . . 108.4 ?
C28 C29 H29B . . 108.4 ?
H29A C29 H29B . . 107.4 ?
C31 C30 C35 . . 117.8(2) ?
C31 C30 C29 . . 121.4(2) ?
C35 C30 C29 . . 120.8(2) ?
C30 C31 C32 . . 121.5(3) ?
C30 C31 H30 . . 119.2 ?
C32 C31 H30 . . 119.2 ?
C33 C32 C31 . . 120.2(3) ?
C33 C32 H32 . . 119.9 ?
C31 C32 H32 . . 119.9 ?
C32 C33 C34 . . 119.1(3) ?
C32 C33 H33 . . 120.5 ?
C34 C33 H33 . . 120.5 ?
C33 C34 C35 . . 121.0(3) ?
C33 C34 H34 . . 119.5 ?
C35 C34 H34 . . 119.5 ?
C34 C35 C30 . . 120.4(3) ?
C34 C35 H35 . . 119.8 ?
C30 C35 H35 . . 119.8 ?
N2 C36 H36A . . 109.5 ?
N2 C36 H36B . . 109.5 ?
H36A C36 H36B . . 109.5 ?
N2 C36 H36C . . 109.5 ?
H36A C36 H36C . . 109.5 ?
H36B C36 H36C . . 109.5 ?
N2 C37 H37A . . 109.5 ?
N2 C37 H37B . . 109.5 ?
H37A C37 H37B . . 109.5 ?
N2 C37 H37C . . 109.5 ?
H37A C37 H37C . . 109.5 ?
H37B C37 H37C . . 109.5 ?
O10 C38 N2 . . 125.2(3) ?
O10 C38 H38 . . 117.4 ?
N2 C38 H38 . . 117.4 ?

loop_
_geom_bond_atom_site_label_1
_geom_bond_atom_site_label_2
_geom_bond_site_symmetry_2
_geom_bond_distance
_geom_bond_publ_flag
Cu1 O1 . 1.9611(19) yes
Cu1 O2 3_666 1.9802(19) yes
Cu1 O3 . 1.9756(17) yes
Cu1 O4 3_666 1.9546(17) yes
Cu1 O9 . 2.1907(17) yes
Cu1 Cu1 3_666 2.6414(8) yes
Cu2 O5 . 1.9583(16) yes
Cu2 O6 3_766 1.9719(16) yes
Cu2 O7 . 1.9529(16) yes
Cu2 O8 3_766 1.9791(17) yes
Cu2 O10 . 2.1609(17) yes
Cu2 Cu2 3_766 2.6261(8) yes
O1 C1 . 1.258(3) no
O2 C1 . 1.254(3) no
O2 Cu1 3_666 1.9802(19) no
O3 C9 . 1.246(3) no
O4 C9 . 1.260(3) no
O4 Cu1 3_666 1.9546(17) no
O5 C20 . 1.254(3) no
O6 C20 . 1.249(3) no
O6 Cu2 3_766 1.9719(16) no
O7 C28 . 1.257(3) no
O8 C28 . 1.251(3) no
O8 Cu2 3_766 1.9791(17) no
O9 C19 . 1.227(3) no
O10 C38 . 1.228(3) no
N1 C17 . 1.453(3) no
N1 C18 . 1.432(4) no
N1 C19 . 1.320(3) no
N2 C36 . 1.443(4) no
N2 C37 . 1.437(4) no
N2 C38 . 1.319(3) no
C1 C2 . 1.521(3) no
C2 C3 . 1.501(4) no
C2 H2A . 0.9700 no
C2 H2B . 0.9700 no
C3 C4 . 1.379(4) no
C3 C8 . 1.381(4) no
C4 H4 . 0.9300 no
C4 C5 . 1.384(4) no
C5 H5 . 0.9300 no
C5 C6 . 1.354(5) no
C6 H6 . 0.9300 no
C6 C7 . 1.364(5) no
C7 H7 . 0.9300 no
C7 C8 . 1.372(5) no
C8 H8 . 0.9300 no
C9 C10 . 1.511(3) no
C10 H10A . 0.9700 no
C10 H10B . 0.9700 no
C10 C11 . 1.512(3) no
C11 C12 . 1.378(4) no
C11 C16 . 1.375(4) no
C12 H12 . 0.9300 no
C12 C13 . 1.380(4) no
C13 H13 . 0.9300 no
C13 C14 . 1.359(5) no
C14 H14 . 0.9300 no
C14 C15 . 1.360(5) no
C15 C16 . 1.384(4) no
C15 H15 . 0.9300 no
C16 H16 . 0.9300 no
C17 H17A . 0.9600 no
C17 H17B . 0.9600 no
C17 H17C . 0.9600 no
C18 H18A . 0.9600 no
C18 H18B . 0.9600 no
C18 H18C . 0.9600 no
C19 H19 . 0.9300 no
C20 C21 . 1.505(3) no
C21 C22 . 1.506(3) no
C21 H21A . 0.9700 no
C21 H21B . 0.9700 no
C22 C23 . 1.377(3) no
C22 C27 . 1.371(3) no
C23 C24 . 1.381(4) no
C23 H23 . 0.9300 no
C24 H24 . 0.9300 no
C24 C25 . 1.359(4) no
C25 C26 . 1.372(5) no
C25 H25 . 0.9300 no
C26 H26 . 0.9300 no
C26 C27 . 1.381(4) no
C27 H27 . 0.9300 no
C28 C29 . 1.517(3) no
C29 H29A . 0.9700 no
C29 H29B . 0.9700 no
C29 C30 . 1.503(3) no
C30 C31 . 1.370(3) no
C30 C35 . 1.381(3) no
C31 H30 . 0.9300 no
C31 C32 . 1.376(4) no
C32 C33 . 1.361(4) no
C32 H32 . 0.9300 no
C33 H33 . 0.9300 no
C33 C34 . 1.362(5) no
C34 C35 . 1.379(4) no
C34 H34 . 0.9300 no
C35 H35 . 0.9300 no
C36 H36A . 0.9600 no
C36 H36B . 0.9600 no
C36 H36C . 0.9600 no
C37 H37A . 0.9600 no
C37 H37B . 0.9600 no
C37 H37C . 0.9600 no
C38 H38 . 0.9300 no

loop_
_geom_torsion_atom_site_label_1
_geom_torsion_atom_site_label_2
_geom_torsion_atom_site_label_3
_geom_torsion_atom_site_label_4
_geom_torsion_site_symmetry_1
_geom_torsion
_geom_torsion_publ_flag
Cu1 O2 C1 O1 3_666 -1.3(4) no
Cu1 O2 C1 C2 3_666 -179.41(17) no
Cu1 O1 C1 O2 . -0.1(4) no
Cu1 O1 C1 C2 . 178.07(16) no
Cu1 Cu1 O3 C9 3_666 0.64(18) no
Cu1 Cu1 O1 C1 3_666 0.91(19) no
Cu1 Cu1 O9 C19 3_666 9.2(4) no
Cu1 O3 C9 O4 . -1.3(3) no
Cu1 O3 C9 C10 . -179.57(16) no
Cu1 O4 C9 O3 3_666 1.3(3) no
Cu1 O4 C9 C10 3_666 179.52(15) no
Cu1 O9 C19 N1 . -179.0(2) no
Cu2 Cu2 O5 C20 3_766 1.11(18) no
Cu2 Cu2 O7 C28 3_766 0.82(17) no
Cu2 O6 C20 O5 3_766 4.7(4) no
Cu2 O6 C20 C21 3_766 -177.42(17) no
Cu2 O5 C20 O6 . -3.6(4) no
Cu2 O5 C20 C21 . 178.41(17) no
Cu2 O8 C28 O7 3_766 0.9(4) no
Cu2 O8 C28 C29 3_766 -177.38(16) no
Cu2 O7 C28 O8 . -1.3(3) no
Cu2 O7 C28 C29 . 177.06(15) no
Cu2 O10 C38 N2 . -176.1(2) no
O1 Cu1 O3 C9 . 85.85(19) no
O1 C1 C2 C3 . 151.5(2) no
O2 Cu1 O3 C9 3_666 -82.28(19) no
O2 Cu1 O1 C1 3_666 5.6(5) no
O2 Cu1 O9 C19 3_666 -39.9(2) no
O2 C1 C2 C3 . -30.1(4) no
O3 Cu1 O1 C1 . -80.54(19) no
O1 Cu1 O9 C19 . 139.51(19) no
O3 Cu1 O9 C19 . 49.0(2) no
O3 C9 C10 C11 . -43.1(3) no
O4 C9 C10 C11 . 138.5(2) no
O4 Cu1 O1 C1 3_666 87.43(19) no
O4 Cu1 O3 C9 3_666 0.7(5) no
O4 Cu1 O9 C19 3_666 -129.63(19) no
O5 Cu2 O7 C28 . 86.63(18) no
O5 Cu2 O10 C38 . -130.5(2) no
O5 C20 C21 C22 . -147.4(2) no
O6 Cu2 O10 C38 3_766 49.2(2) no
O6 Cu2 O7 C28 3_766 -81.75(18) no
O6 Cu2 O5 C20 3_766 -2.0(5) no
O6 C20 C21 C22 . 34.5(3) no
O7 Cu2 O10 C38 . 138.87(19) no
O7 Cu2 O5 C20 . -84.75(19) no
O7 C28 C29 C30 . 144.8(2) no
O8 C28 C29 C30 . -36.7(3) no
O8 Cu2 O5 C20 3_766 83.81(19) no
O8 Cu2 O7 C28 3_766 2.2(5) no
O8 Cu2 O7 C28 3_766 2.2(5) no
O8 Cu2 O10 C38 3_766 -40.0(2) no
O9 Cu1 O1 C1 . -171.41(19) no
O9 Cu1 O3 C9 . -172.86(19) no
O10 Cu2 O5 C20 . 176.54(18) no
O10 Cu2 O7 C28 . -172.37(18) no
C1 C2 C3 C4 . -99.5(3) no
C1 C2 C3 C8 . 80.4(3) no
C2 C3 C4 C5 . 179.6(3) no
C2 C3 C8 C7 . -178.6(3) no
C3 C4 C5 C6 . -0.8(5) no
C4 C5 C6 C7 . 1.0(5) no
C4 C3 C8 C7 . 1.3(4) no
C5 C6 C7 C8 . 0.0(5) no
C6 C7 C8 C3 . -1.2(5) no
C8 C3 C4 C5 . -0.3(4) no
C9 C10 C11 C16 . 145.4(2) no
C9 C10 C11 C12 . -38.0(4) no
C10 C11 C12 C13 . -175.8(3) no
C10 C11 C16 C15 . 175.7(3) no
C11 C12 C13 C14 . 0.0(6) no
C12 C13 C14 C15 . -0.6(7) no
C12 C11 C16 C15 . -1.0(4) no
C13 C14 C15 C16 . 0.4(6) no
C16 C11 C12 C13 . 0.8(5) no
C17 N1 C19 O9 . -179.2(3) no
C18 N1 C19 O9 . 2.6(4) no
C20 C21 C22 C27 . -136.0(3) no
C20 C21 C22 C23 . 44.9(3) no
C21 C22 C23 C24 . 179.9(3) no
C21 C22 C27 C26 . -179.6(3) no
C22 C23 C24 C25 . 0.0(5) no
C23 C24 C25 C26 . -1.0(5) no
C23 C22 C27 C26 . -0.5(4) no
C24 C25 C26 C27 . 1.3(5) no
C25 C26 C27 C22 . -0.5(5) no
C27 C22 C23 C24 . 0.8(4) no
C28 C29 C30 C31 . -95.3(3) no
C28 C29 C30 C35 . 86.1(3) no
C29 C30 C31 C32 . -177.5(2) no
C29 C30 C35 C34 . 178.4(2) no
C30 C31 C32 C33 . -0.8(5) no
C31 C32 C33 C34 . -0.6(5) no
C31 C30 C35 C34 . -0.2(4) no
C32 C33 C34 C35 . 1.5(5) no
C33 C34 C35 C30 . -1.1(5) no
C35 C30 C31 C32 . 1.2(4) no
C36 N2 C38 O10 . -179.5(3) no
C37 N2 C38 O10 . 1.6(5) no
